data_7215043
loop_
_publ_author_name
'Wang, Chih-Chieh'
'Yeh, Chang-Tsung'
'Cheng, Yi-Ting'
'Chen, I-Hsuan'
'Lee, Gene-Hsiang'
'Shih, Wei-Ju'
'Sheu, Hwo-Shuenn'
'Fedorov, Vladimir E.'

_publ_section_title
;
 A hydrogen-bonded and \p--\p assembled 3D supramolecular network,
 [Co(en)3]&#x00B7;1.5(C5O5), with 1D microporous hydrophilic channels
 showing reversible water ad/de-sorption property
;
_journal_issue 14
_journal_name_full CrystEngComm
_journal_page_first 4637
_journal_paper_doi 10.1039/c2ce25327e
_journal_volume 14
_journal_year 2012
_chemical_formula_sum 'C27 H60 Co2 N12 O21'
_chemical_formula_weight 1006.73
_chemical_name_systematic
;
?
;
_space_group_IT_number 15
_symmetry_cell_setting monoclinic
_symmetry_space_group_name_Hall '-C 2yc'
_symmetry_space_group_name_H-M 'C 1 2/c 1'
_atom_sites_solution_hydrogens geom
_atom_sites_solution_primary direct
_atom_sites_solution_secondary difmap
_audit_creation_method SHELXL-97
_cell_angle_alpha 90.00
_cell_angle_beta 101.391(2)
_cell_angle_gamma 90.00
_cell_formula_units_Z 4
_cell_length_a 29.964(2)
_cell_length_b 16.0632(13)
_cell_length_c 8.6180(7)
_cell_measurement_reflns_used 1056
_cell_measurement_temperature 200(2)
_cell_measurement_theta_max 20.70
_cell_measurement_theta_min 2.54
_cell_volume 4066.3(5)
_computing_cell_refinement 'Bruker SAINT'
_computing_data_collection 'Bruker SMART'
_computing_data_reduction 'Bruker SAINT'
_computing_molecular_graphics 'Bruker SHELXTL'
_computing_publication_material 'Bruker SHELXTL'
_computing_structure_refinement 'SHELXL-97 (Sheldrick, 1997)'
_computing_structure_solution 'SHELXS-97 (Sheldrick, 1990)'
_diffrn_ambient_temperature 200(2)
_diffrn_measured_fraction_theta_full 1.000
_diffrn_measured_fraction_theta_max 1.000
_diffrn_measurement_device_type 'BRUKER SMART APEXCCD area detector'
_diffrn_measurement_method 'omega scans'
_diffrn_radiation_monochromator graphite
_diffrn_radiation_source 'fine-focus sealed tube'
_diffrn_radiation_type MoK\a
_diffrn_radiation_wavelength 0.71073
_diffrn_reflns_av_R_equivalents 0.0797
_diffrn_reflns_av_sigmaI/netI 0.0891
_diffrn_reflns_limit_h_max 38
_diffrn_reflns_limit_h_min -38
_diffrn_reflns_limit_k_max 20
_diffrn_reflns_limit_k_min -20
_diffrn_reflns_limit_l_max 11
_diffrn_reflns_limit_l_min -10
_diffrn_reflns_number 12975
_diffrn_reflns_theta_full 27.50
_diffrn_reflns_theta_max 27.50
_diffrn_reflns_theta_min 1.39
_exptl_absorpt_coefficient_mu 0.913
_exptl_absorpt_correction_T_max 0.9142
_exptl_absorpt_correction_T_min 0.8038
_exptl_absorpt_correction_type multi-scan
_exptl_crystal_colour deep-yellow
_exptl_crystal_density_diffrn 1.644
_exptl_crystal_density_meas ?
_exptl_crystal_density_method 'not measured'
_exptl_crystal_description block
_exptl_crystal_F_000 2112
_exptl_crystal_size_max 0.25
_exptl_crystal_size_mid 0.12
_exptl_crystal_size_min 0.10
_refine_diff_density_max 1.477
_refine_diff_density_min -0.621
_refine_diff_density_rms 0.131
_refine_ls_extinction_method none
_refine_ls_goodness_of_fit_ref 1.081
_refine_ls_hydrogen_treatment constr
_refine_ls_matrix_type full
_refine_ls_number_parameters 281
_refine_ls_number_reflns 4671
_refine_ls_number_restraints 0
_refine_ls_restrained_S_all 1.081
_refine_ls_R_factor_all 0.1024
_refine_ls_R_factor_gt 0.0655
_refine_ls_shift/su_max 0.017
_refine_ls_shift/su_mean 0.001
_refine_ls_structure_factor_coef Fsqd
_refine_ls_weighting_details 'calc w=1/[\s^2^(Fo^2^)+(0.0963P)^2^+2.2223P] where P=(Fo^2^+2Fc^2^)/3'
_refine_ls_weighting_scheme calc
_refine_ls_wR_factor_gt 0.1641
_refine_ls_wR_factor_ref 0.1936
_reflns_number_gt 3207
_reflns_number_total 4671
_reflns_threshold_expression >2sigma(I)
_cod_data_source_file c2ce25327e.txt
_cod_data_source_block ic15429
_cod_depositor_comments
;
The following automatic conversions were performed:

'_symmetry_cell_setting' value 'Monoclinic' changed to 'monoclinic'
according to
/usr/data/users/saulius/automatic-downloads/retrospective/RSC/lib/dictionaries/cif_core.dic
dictionary named 'cif_core.dic' version 2.4.2 from 2011-04-26.

Automatic conversion script
Id: cif_fix_values 2281 2013-09-26 08:29:07Z andrius 

The following automatic conversions were performed:

'_exptl_crystal_density_meas' value 'not_measured' was changed to '?'
- the value is perceived as not measured.

Automatic conversion script
Id: cif_fix_values 3008 2015-01-20 13:52:24Z robertas 
;
_cod_original_cell_volume 4066.4(6)
_cod_original_sg_symbol_H-M C2/c
_cod_database_code 7215043

loop_
_symmetry_equiv_pos_as_xyz
'x, y, z'
'-x, y, -z+1/2'
'x+1/2, y+1/2, z'
'-x+1/2, y+1/2, -z+1/2'
'-x, -y, -z'
'x, -y, z-1/2'
'-x+1/2, -y+1/2, -z'
'x+1/2, -y+1/2, z-1/2'

loop_
_atom_site_label
_atom_site_type_symbol
_atom_site_fract_x
_atom_site_fract_y
_atom_site_fract_z
_atom_site_U_iso_or_equiv
_atom_site_adp_type
_atom_site_occupancy
_atom_site_symmetry_multiplicity
_atom_site_calc_flag
_atom_site_refinement_flags
_atom_site_disorder_assembly
_atom_site_disorder_group
Co Co 0.369537(19) 0.29318(4) 0.61186(7) 0.0184(2) Uani 1 1 d . . .
O1 O 0.26430(11) 0.2085(2) 0.7332(4) 0.0291(8) Uani 1 1 d . . .
O2 O 0.34305(11) 0.1314(2) 0.9344(4) 0.0322(8) Uani 1 1 d . . .
O3 O 0.30916(13) 0.0250(2) 1.1657(4) 0.0365(9) Uani 1 1 d . . .
O4 O 0.21708(12) 0.0891(2) 1.1782(4) 0.0310(8) Uani 1 1 d . . .
O5 O 0.18501(11) 0.1795(2) 0.8854(4) 0.0322(8) Uani 1 1 d . . .
O6 O 0.46536(12) 0.3087(2) 0.3446(5) 0.0382(9) Uani 1 1 d . . .
O7 O 0.43532(11) 0.4828(2) 0.3707(4) 0.0314(8) Uani 1 1 d . . .
O8 O 0.5000 0.5907(3) 0.2500 0.0311(11) Uani 1 2 d S . .
N1 N 0.36404(13) 0.3014(2) 0.8340(4) 0.0256(9) Uani 1 1 d . . .
H1A H 0.3471 0.3476 0.8479 0.031 Uiso 1 1 calc R . .
H1B H 0.3493 0.2551 0.8618 0.031 Uiso 1 1 calc R . .
N2 N 0.43323(12) 0.2631(3) 0.6970(5) 0.0269(9) Uani 1 1 d . . .
H2A H 0.4408 0.2163 0.6464 0.032 Uiso 1 1 calc R . .
H2B H 0.4521 0.3058 0.6790 0.032 Uiso 1 1 calc R . .
N3 N 0.38672(13) 0.4105(2) 0.6047(5) 0.0238(8) Uani 1 1 d . . .
H3A H 0.4069 0.4241 0.6960 0.029 Uiso 1 1 calc R . .
H3B H 0.4009 0.4191 0.5206 0.029 Uiso 1 1 calc R . .
N4 N 0.30713(12) 0.3326(2) 0.5405(4) 0.0225(8) Uani 1 1 d . . .
H4A H 0.2923 0.2991 0.4600 0.027 Uiso 1 1 calc R . .
H4B H 0.2917 0.3297 0.6227 0.027 Uiso 1 1 calc R . .
N5 N 0.34815(13) 0.1775(2) 0.6037(4) 0.0247(8) Uani 1 1 d . . .
H5A H 0.3702 0.1442 0.6623 0.030 Uiso 1 1 calc R . .
H5B H 0.3224 0.1740 0.6466 0.030 Uiso 1 1 calc R . .
N6 N 0.37661(13) 0.2744(2) 0.3939(4) 0.0259(9) Uani 1 1 d . . .
H6A H 0.3540 0.3022 0.3255 0.031 Uiso 1 1 calc R . .
H6B H 0.4042 0.2951 0.3806 0.031 Uiso 1 1 calc R . .
C1 C 0.26389(16) 0.1672(3) 0.8581(5) 0.0229(10) Uani 1 1 d . . .
C2 C 0.30291(16) 0.1261(3) 0.9524(5) 0.0256(10) Uani 1 1 d . . .
C3 C 0.28722(16) 0.0777(3) 1.0764(5) 0.0240(10) Uani 1 1 d . . .
C4 C 0.24009(16) 0.1056(3) 1.0765(5) 0.0241(10) Uani 1 1 d . . .
C5 C 0.22461(15) 0.1543(3) 0.9323(5) 0.0235(10) Uani 1 1 d . . .
C6 C 0.48197(15) 0.3724(3) 0.2952(6) 0.0260(10) Uani 1 1 d . . .
C7 C 0.46786(15) 0.4588(3) 0.3126(5) 0.0223(10) Uani 1 1 d . . .
C8 C 0.5000 0.5130(4) 0.2500 0.0212(13) Uani 1 2 d S . .
C9 C 0.41013(17) 0.3078(3) 0.9364(6) 0.0335(12) Uani 1 1 d . . .
H9A H 0.4090 0.2931 1.0471 0.040 Uiso 1 1 calc R . .
H9B H 0.4221 0.3651 0.9343 0.040 Uiso 1 1 calc R . .
C10 C 0.43966(17) 0.2471(3) 0.8689(6) 0.0340(12) Uani 1 1 d . . .
H10A H 0.4720 0.2548 0.9199 0.041 Uiso 1 1 calc R . .
H10B H 0.4308 0.1892 0.8881 0.041 Uiso 1 1 calc R . .
C11 C 0.34613(17) 0.4650(3) 0.5878(6) 0.0305(11) Uani 1 1 d . . .
H11A H 0.3519 0.5187 0.5392 0.037 Uiso 1 1 calc R . .
H11B H 0.3387 0.4762 0.6928 0.037 Uiso 1 1 calc R . .
C12 C 0.30742(16) 0.4199(3) 0.4837(6) 0.0284(11) Uani 1 1 d . . .
H12A H 0.2782 0.4474 0.4890 0.034 Uiso 1 1 calc R . .
H12B H 0.3114 0.4209 0.3725 0.034 Uiso 1 1 calc R . .
C13 C 0.33782(17) 0.1483(3) 0.4383(6) 0.0292(11) Uani 1 1 d . . .
H13A H 0.3073 0.1678 0.3850 0.035 Uiso 1 1 calc R . .
H13B H 0.3382 0.0867 0.4348 0.035 Uiso 1 1 calc R . .
C14 C 0.37402(17) 0.1835(3) 0.3568(6) 0.0294(11) Uani 1 1 d . . .
H14A H 0.4037 0.1564 0.3969 0.035 Uiso 1 1 calc R . .
H14B H 0.3656 0.1745 0.2410 0.035 Uiso 1 1 calc R . .
O9 O 0.4734(2) 0.1075(4) 0.5927(11) 0.161(4) Uani 1 1 d . . .
H9C H 0.4596 0.0900 0.6668 0.242 Uiso 1 1 d R . .
H9D H 0.4590 0.0720 0.5252 0.242 Uiso 1 1 d R . .
O10 O 0.5000 0.1430(5) 1.2500 0.170(6) Uani 1 2 d S . .
H10C H 0.4941 0.1006 1.1699 0.255 Uiso 0.50 1 d PR . .
H10D H 0.4928 0.1897 1.2067 0.255 Uiso 0.50 1 d PR . .
O11 O 0.3983(2) 0.0205(5) 0.7523(15) 0.198(5) Uani 1 1 d . . .
H11C H 0.4068 -0.0362 0.7187 0.297 Uiso 1 1 d R . .
H11D H 0.4224 0.0256 0.8420 0.297 Uiso 1 1 d R . .
O12 O 0.4337(5) 0.0480(10) 1.0535(18) 0.124(5) Uiso 0.50 1 d P A -1

loop_
_atom_site_aniso_label
_atom_site_aniso_U_11
_atom_site_aniso_U_22
_atom_site_aniso_U_33
_atom_site_aniso_U_23
_atom_site_aniso_U_13
_atom_site_aniso_U_12
Co 0.0173(3) 0.0212(3) 0.0171(3) 0.0011(2) 0.0044(2) -0.0029(2)
O1 0.0273(18) 0.0370(19) 0.0221(17) 0.0059(15) 0.0027(14) -0.0064(15)
O2 0.0247(18) 0.041(2) 0.0310(19) 0.0044(16) 0.0068(15) -0.0026(15)
O3 0.042(2) 0.035(2) 0.032(2) 0.0069(16) 0.0045(17) 0.0026(17)
O4 0.038(2) 0.0320(19) 0.0279(19) 0.0008(15) 0.0180(16) -0.0028(15)
O5 0.0258(18) 0.044(2) 0.0270(18) 0.0013(16) 0.0055(15) 0.0008(15)
O6 0.0268(19) 0.031(2) 0.057(3) 0.0164(17) 0.0099(18) -0.0024(15)
O7 0.0262(18) 0.040(2) 0.0321(19) 0.0061(16) 0.0151(15) 0.0087(15)
O8 0.036(3) 0.017(2) 0.039(3) 0.000 0.003(2) 0.000
N1 0.027(2) 0.029(2) 0.021(2) -0.0009(16) 0.0048(16) -0.0062(17)
N2 0.020(2) 0.030(2) 0.031(2) 0.0049(18) 0.0062(17) -0.0004(17)
N3 0.022(2) 0.025(2) 0.024(2) 0.0014(16) 0.0056(16) -0.0046(16)
N4 0.023(2) 0.0243(19) 0.022(2) 0.0002(16) 0.0077(16) -0.0013(16)
N5 0.025(2) 0.026(2) 0.023(2) 0.0028(16) 0.0036(16) -0.0015(17)
N6 0.023(2) 0.030(2) 0.026(2) 0.0006(17) 0.0081(17) -0.0023(16)
C1 0.028(2) 0.023(2) 0.018(2) -0.0036(18) 0.0055(19) -0.0066(19)
C2 0.028(3) 0.028(2) 0.021(2) -0.0042(19) 0.005(2) -0.003(2)
C3 0.027(2) 0.023(2) 0.022(2) -0.0003(19) 0.0031(19) -0.0020(19)
C4 0.028(2) 0.021(2) 0.024(2) -0.0060(18) 0.007(2) -0.0080(19)
C5 0.024(2) 0.027(2) 0.018(2) -0.0031(19) 0.0004(19) -0.0034(19)
C6 0.018(2) 0.027(2) 0.032(3) 0.006(2) 0.001(2) 0.0010(19)
C7 0.020(2) 0.028(2) 0.019(2) 0.0021(19) 0.0033(18) 0.0027(19)
C8 0.019(3) 0.026(3) 0.018(3) 0.000 0.003(3) 0.000
C9 0.035(3) 0.042(3) 0.021(2) 0.000(2) -0.001(2) -0.010(2)
C10 0.024(2) 0.045(3) 0.030(3) 0.010(2) -0.003(2) -0.007(2)
C11 0.035(3) 0.022(2) 0.035(3) 0.003(2) 0.009(2) 0.001(2)
C12 0.027(3) 0.023(2) 0.035(3) 0.004(2) 0.006(2) 0.0056(19)
C13 0.035(3) 0.026(2) 0.025(3) -0.002(2) 0.003(2) -0.006(2)
C14 0.035(3) 0.029(3) 0.025(2) -0.004(2) 0.008(2) 0.000(2)
O9 0.095(5) 0.064(4) 0.279(11) -0.052(5) -0.073(6) 0.028(4)
O10 0.303(17) 0.040(5) 0.204(13) 0.000 0.143(13) 0.000
O11 0.078(5) 0.100(6) 0.410(16) 0.073(8) 0.036(7) -0.003(4)

loop_
_atom_type_symbol
_atom_type_description
_atom_type_scat_dispersion_real
_atom_type_scat_dispersion_imag
_atom_type_scat_source
C C 0.0033 0.0016 'International Tables Vol C Tables 4.2.6.8 and 6.1.1.4'
H H 0.0000 0.0000 'International Tables Vol C Tables 4.2.6.8 and 6.1.1.4'
N N 0.0061 0.0033 'International Tables Vol C Tables 4.2.6.8 and 6.1.1.4'
O O 0.0106 0.0060 'International Tables Vol C Tables 4.2.6.8 and 6.1.1.4'
Co Co 0.3494 0.9721 'International Tables Vol C Tables 4.2.6.8 and 6.1.1.4'

loop_
_geom_angle_atom_site_label_1
_geom_angle_atom_site_label_2
_geom_angle_atom_site_label_3
_geom_angle
_geom_angle_site_symmetry_1
_geom_angle_site_symmetry_3
N6 Co N4 91.50(16) . .
N6 Co N1 174.82(17) . .
N4 Co N1 91.47(16) . .
N6 Co N3 92.22(16) . .
N4 Co N3 85.39(16) . .
N1 Co N3 92.26(16) . .
N6 Co N5 85.20(16) . .
N4 Co N5 90.57(16) . .
N1 Co N5 90.52(16) . .
N3 Co N5 175.15(16) . .
N6 Co N2 92.26(16) . .
N4 Co N2 174.43(17) . .
N1 Co N2 85.10(17) . .
N3 Co N2 90.36(16) . .
N5 Co N2 93.84(17) . .
C9 N1 Co 109.7(3) . .
C10 N2 Co 110.0(3) . .
C11 N3 Co 110.8(3) . .
C12 N4 Co 110.0(3) . .
C13 N5 Co 109.9(3) . .
C14 N6 Co 110.2(3) . .
O1 C1 C2 125.1(4) . .
O1 C1 C5 126.2(4) . .
C2 C1 C5 108.8(4) . .
O2 C2 C1 126.3(4) . .
O2 C2 C3 125.5(4) . .
C1 C2 C3 108.1(4) . .
O3 C3 C2 127.2(4) . .
O3 C3 C4 126.4(4) . .
C2 C3 C4 106.4(4) . .
O4 C4 C5 125.7(4) . .
O4 C4 C3 126.6(4) . .
C5 C4 C3 107.6(4) . .
O5 C5 C1 127.7(4) . .
O5 C5 C4 124.9(4) . .
C1 C5 C4 107.4(4) . .
O6 C6 C6 124.9(3) . 2_655
O6 C6 C7 126.7(4) . .
C6 C6 C7 108.4(3) 2_655 .
O7 C7 C6 126.9(4) . .
O7 C7 C8 125.8(4) . .
C6 C7 C8 107.4(4) . .
O8 C8 C7 126.1(3) . 2_655
O8 C8 C7 126.1(3) . .
C7 C8 C7 107.8(5) 2_655 .
N1 C9 C10 105.8(4) . .
N2 C10 C9 107.7(4) . .
N3 C11 C12 107.2(4) . .
N4 C12 C11 108.2(4) . .
N5 C13 C14 107.3(4) . .
N6 C14 C13 106.1(4) . .

loop_
_geom_bond_atom_site_label_1
_geom_bond_atom_site_label_2
_geom_bond_distance
_geom_bond_site_symmetry_2
Co N6 1.954(4) .
Co N4 1.955(4) .
Co N1 1.958(4) .
Co N3 1.958(4) .
Co N5 1.962(4) .
Co N2 1.965(4) .
O1 C1 1.266(5) .
O2 C2 1.246(5) .
O3 C3 1.241(6) .
O4 C4 1.246(5) .
O5 C5 1.243(5) .
O6 C6 1.249(5) .
O7 C7 1.243(5) .
O8 C8 1.249(8) .
N1 C9 1.489(6) .
N2 C10 1.478(6) .
N3 C11 1.482(6) .
N4 C12 1.487(6) .
N5 C13 1.474(6) .
N6 C14 1.494(6) .
C1 C2 1.445(7) .
C1 C5 1.461(6) .
C2 C3 1.472(6) .
C3 C4 1.482(6) .
C4 C5 1.464(6) .
C6 C6 1.451(9) 2_655
C6 C7 1.468(6) .
C7 C8 1.477(6) .
C8 C7 1.477(6) 2_655
C9 C10 1.509(7) .
C11 C12 1.504(7) .
C13 C14 1.514(7) .
